data_1514207
loop_
_publ_author_name
'Curto, John M'
'Dickstein, Joshua S'
'Berritt, Simon'
'Kozlowski, Marisa C'

_publ_section_title
;
 Asymmetric Synthesis of \a-Allyl-\a-Aryl \a-Amino Acids by Tandem
 Alkylation/\p-Allylation of \a-Iminoesters.
;
_journal_issue 7
_journal_name_full 'Organic letters'
_journal_page_first 1948
_journal_page_last 1951
_journal_paper_doi 10.1021/ol500506t
_journal_volume 16
_journal_year 2014
_chemical_absolute_configuration ad
_chemical_formula_sum 'C31 H31 N O3'
_chemical_formula_weight 465.57
_space_group_IT_number 19
_symmetry_cell_setting orthorhombic
_symmetry_Int_Tables_number 19
_symmetry_space_group_name_Hall 'P 2ac 2ab'
_symmetry_space_group_name_H-M 'P 21 21 21'
_atom_sites_solution_hydrogens geom
_atom_sites_solution_primary direct
_audit_creation_method SHELXL-97
_cell_angle_alpha 90.00
_cell_angle_beta 90.00
_cell_angle_gamma 90.00
_cell_formula_units_Z 4
_cell_length_a 9.1082(8)
_cell_length_b 9.9885(8)
_cell_length_c 27.957(2)
_cell_measurement_temperature 143(1)
_cell_volume 2543.5(4)
_computing_data_collection 'Bruker APEX2'
_computing_data_reduction 'Bruker SAINT'
_computing_structure_refinement 'SHELXL-97 (Sheldrick, 2008)'
_computing_structure_solution 'SHELXS-97 (Sheldrick, 2008)'
_diffrn_ambient_temperature 143(1)
_diffrn_measured_fraction_theta_full 0.992
_diffrn_measured_fraction_theta_max 0.992
_diffrn_measurement_device 'CCD Area Detector'
_diffrn_measurement_device_type 'Bruker APEXII'
_diffrn_measurement_method 'phi and omega scans'
_diffrn_radiation_monochromator graphite
_diffrn_radiation_source 'sealed tube'
_diffrn_radiation_type CuK\a
_diffrn_radiation_wavelength 1.54178
_diffrn_reflns_av_R_equivalents 0.0217
_diffrn_reflns_av_sigmaI/netI 0.0163
_diffrn_reflns_limit_h_max 10
_diffrn_reflns_limit_h_min -8
_diffrn_reflns_limit_k_max 11
_diffrn_reflns_limit_k_min -11
_diffrn_reflns_limit_l_max 32
_diffrn_reflns_limit_l_min -31
_diffrn_reflns_number 15711
_diffrn_reflns_theta_full 64.73
_diffrn_reflns_theta_max 64.73
_diffrn_reflns_theta_min 3.16
_exptl_absorpt_coefficient_mu 0.612
_exptl_absorpt_correction_T_max 0.7525
_exptl_absorpt_correction_T_min 0.6909
_exptl_absorpt_correction_type multi-scan
_exptl_absorpt_process_details '(SADABS; Sheldrick, 2007)'
_exptl_crystal_density_diffrn 1.216
_exptl_crystal_density_method 'not measured'
_exptl_crystal_F_000 992
_exptl_crystal_size_max 0.46
_exptl_crystal_size_mid 0.24
_exptl_crystal_size_min 0.22
_refine_diff_density_max 0.108
_refine_diff_density_min -0.127
_refine_diff_density_rms 0.032
_refine_ls_abs_structure_details 'Flack H D (1983), Acta Cryst. A39, 876-881'
_refine_ls_abs_structure_Flack 0.07(13)
_refine_ls_extinction_method none
_refine_ls_goodness_of_fit_ref 0.997
_refine_ls_hydrogen_treatment refall
_refine_ls_matrix_type full
_refine_ls_number_parameters 441
_refine_ls_number_reflns 4236
_refine_ls_number_restraints 0
_refine_ls_restrained_S_all 0.997
_refine_ls_R_factor_all 0.0232
_refine_ls_R_factor_gt 0.0229
_refine_ls_shift/su_max 0.000
_refine_ls_shift/su_mean 0.000
_refine_ls_structure_factor_coef Fsqd
_refine_ls_weighting_details 'calc w=1/[\s^2^(Fo^2^)+(0.0344P)^2^+0.3013P] where P=(Fo^2^+2Fc^2^)/3'
_refine_ls_weighting_scheme calc
_refine_ls_wR_factor_gt 0.0576
_refine_ls_wR_factor_ref 0.0579
_reflns_number_gt 4181
_reflns_number_total 4236
_reflns_threshold_expression >2sigma(I)
_cod_data_source_file ol500506t_si_001.cif
_cod_data_source_block CMPD3f
_cod_depositor_comments
;
The following automatic conversions were performed:
'_atom_site_symetry_multiplicity' tag replaced with
'_atom_site_symmetry_multiplicity'.

Automatic conversion script
Id: cif_correct_tags 1440 2010-10-19 06:21:57Z saulius 

 Adding full bibliography for
 ./tmp-cod-update-bibliographies-8800/cifs/1514207.cif.
;
_cod_original_sg_symbol_H-M 'P 21 21 21 '
_cod_database_code 1514207

loop_
_symmetry_equiv_pos_as_xyz
'x, y, z'
'x+1/2, -y+1/2, -z'
'-x, y+1/2, -z+1/2'
'-x+1/2, -y, z+1/2'

loop_
_atom_site_label
_atom_site_type_symbol
_atom_site_fract_x
_atom_site_fract_y
_atom_site_fract_z
_atom_site_U_iso_or_equiv
_atom_site_adp_type
_atom_site_occupancy
_atom_site_symmetry_multiplicity
_atom_site_calc_flag
C1 C 0.70625(11) 0.13558(11) 0.33358(4) 0.0237(2) Uani 1 1 d
C2 C 0.58884(12) 0.09598(10) 0.36990(4) 0.0246(2) Uani 1 1 d
C3 C 0.60282(13) 0.11924(11) 0.41793(4) 0.0267(2) Uani 1 1 d
C4 C 0.48283(13) 0.10002(11) 0.44969(4) 0.0288(2) Uani 1 1 d
C5 C 0.49489(16) 0.12586(13) 0.49937(4) 0.0370(3) Uani 1 1 d
C6 C 0.37594(17) 0.10776(15) 0.52875(5) 0.0457(3) Uani 1 1 d
C7 C 0.24080(16) 0.06406(15) 0.51047(5) 0.0458(3) Uani 1 1 d
C8 C 0.22518(15) 0.03806(13) 0.46292(5) 0.0395(3) Uani 1 1 d
C9 C 0.34642(13) 0.05417(11) 0.43143(4) 0.0301(2) Uani 1 1 d
C10 C 0.33568(13) 0.02671(12) 0.38197(4) 0.0313(3) Uani 1 1 d
C11 C 0.45188(12) 0.04807(11) 0.35213(4) 0.0292(2) Uani 1 1 d
C12 C 0.65416(13) 0.26935(11) 0.31062(4) 0.0265(2) Uani 1 1 d
C13 C 0.62886(12) 0.38211(11) 0.34505(4) 0.0264(2) Uani 1 1 d
C14 C 0.49860(13) 0.41081(12) 0.36376(4) 0.0310(2) Uani 1 1 d
C15 C 0.46910(12) 0.51849(11) 0.39839(4) 0.0304(2) Uani 1 1 d
C16 C 0.54879(15) 0.63732(12) 0.39813(4) 0.0373(3) Uani 1 1 d
C17 C 0.52180(19) 0.73625(13) 0.43173(5) 0.0470(4) Uani 1 1 d
C18 C 0.41485(19) 0.71749(15) 0.46638(5) 0.0495(4) Uani 1 1 d
C19 C 0.33551(17) 0.59990(17) 0.46714(5) 0.0505(4) Uani 1 1 d
C20 C 0.36132(15) 0.50159(15) 0.43336(5) 0.0421(3) Uani 1 1 d
C21 C 0.86021(12) 0.14710(11) 0.35629(4) 0.0246(2) Uani 1 1 d
C22 C 1.07987(15) 0.27307(14) 0.35763(7) 0.0466(3) Uani 1 1 d
C23 C 0.80837(12) 0.06319(10) 0.25533(4) 0.0255(2) Uani 1 1 d
C24 C 0.74910(13) 0.11831(13) 0.21416(4) 0.0291(2) Uani 1 1 d
C25 C 0.83615(14) 0.14806(12) 0.17459(4) 0.0313(3) Uani 1 1 d
C26 C 0.98553(13) 0.11816(12) 0.17592(4) 0.0306(2) Uani 1 1 d
C27 C 1.04568(13) 0.06045(13) 0.21651(4) 0.0326(3) Uani 1 1 d
C28 C 0.95878(13) 0.03440(12) 0.25583(4) 0.0298(2) Uani 1 1 d
C29 C 1.0300(2) 0.20895(17) 0.09817(5) 0.0493(4) Uani 1 1 d
C30 C 0.73005(13) -0.10747(11) 0.31172(4) 0.0283(2) Uani 1 1 d
C31 C 0.65707(18) -0.20050(14) 0.27643(5) 0.0407(3) Uani 1 1 d
N1 N 0.71376(10) 0.03253(9) 0.29535(3) 0.0251(2) Uani 1 1 d
O1 O 0.91847(9) 0.05988(8) 0.37919(3) 0.03344(19) Uani 1 1 d
O2 O 0.92711(9) 0.26149(8) 0.34421(3) 0.03284(19) Uani 1 1 d
O3 O 1.08149(10) 0.13777(9) 0.13881(3) 0.0396(2) Uani 1 1 d
H3 H 0.6960(14) 0.1502(13) 0.4311(4) 0.027(3) Uiso 1 1 d
H5 H 0.5925(17) 0.1611(15) 0.5128(5) 0.041(4) Uiso 1 1 d
H6 H 0.3931(16) 0.1268(16) 0.5627(5) 0.045(4) Uiso 1 1 d
H7 H 0.1558(19) 0.0523(17) 0.5308(6) 0.058(5) Uiso 1 1 d
H8 H 0.1297(16) 0.0077(14) 0.4530(5) 0.035(3) Uiso 1 1 d
H10 H 0.2451(18) -0.0129(15) 0.3690(5) 0.041(4) Uiso 1 1 d
H11 H 0.4446(15) 0.0278(14) 0.3170(5) 0.037(3) Uiso 1 1 d
H12a H 0.7228(15) 0.2952(13) 0.2859(5) 0.029(3) Uiso 1 1 d
H12b H 0.5615(15) 0.2498(12) 0.2939(4) 0.028(3) Uiso 1 1 d
H13 H 0.7142(16) 0.4341(14) 0.3548(5) 0.037(4) Uiso 1 1 d
H14 H 0.4149(16) 0.3550(15) 0.3559(5) 0.038(3) Uiso 1 1 d
H16 H 0.6260(18) 0.6517(16) 0.3743(5) 0.045(4) Uiso 1 1 d
H17 H 0.578(2) 0.8231(19) 0.4303(6) 0.069(5) Uiso 1 1 d
H18 H 0.3952(19) 0.7885(16) 0.4899(6) 0.054(4) Uiso 1 1 d
H19 H 0.2618(19) 0.5831(16) 0.4905(6) 0.055(5) Uiso 1 1 d
H20 H 0.3056(17) 0.4165(16) 0.4339(5) 0.048(4) Uiso 1 1 d
H22a H 1.098(2) 0.2469(18) 0.3912(7) 0.063(5) Uiso 1 1 d
H22b H 1.109(2) 0.367(2) 0.3494(6) 0.068(5) Uiso 1 1 d
H22c H 1.138(2) 0.206(2) 0.3366(7) 0.075(6) Uiso 1 1 d
H24 H 0.6431(15) 0.1362(14) 0.2133(4) 0.031(3) Uiso 1 1 d
H25 H 0.7922(16) 0.1849(14) 0.1455(5) 0.038(4) Uiso 1 1 d
H27 H 1.1498(18) 0.0333(16) 0.2170(5) 0.045(4) Uiso 1 1 d
H28 H 1.0044(16) -0.0038(14) 0.2856(5) 0.037(3) Uiso 1 1 d
H29a H 0.9533(19) 0.1634(17) 0.0818(6) 0.053(5) Uiso 1 1 d
H29b H 1.116(2) 0.2173(19) 0.0774(7) 0.067(5) Uiso 1 1 d
H29c H 0.9913(19) 0.3007(17) 0.1070(6) 0.056(4) Uiso 1 1 d
H30a H 0.6813(13) -0.1166(13) 0.3441(4) 0.024(3) Uiso 1 1 d
H30b H 0.8355(15) -0.1330(14) 0.3170(5) 0.035(3) Uiso 1 1 d
H31a H 0.550(2) -0.1753(17) 0.2735(6) 0.060(5) Uiso 1 1 d
H31b H 0.6623(17) -0.2953(17) 0.2867(6) 0.048(4) Uiso 1 1 d
H31c H 0.7007(19) -0.1948(16) 0.2445(6) 0.056(5) Uiso 1 1 d

loop_
_atom_site_aniso_label
_atom_site_aniso_U_11
_atom_site_aniso_U_22
_atom_site_aniso_U_33
_atom_site_aniso_U_23
_atom_site_aniso_U_13
_atom_site_aniso_U_12
C1 0.0239(5) 0.0253(5) 0.0218(5) -0.0009(4) -0.0006(4) 0.0009(5)
C2 0.0251(5) 0.0231(5) 0.0257(5) 0.0008(4) 0.0007(4) 0.0026(4)
C3 0.0283(6) 0.0246(5) 0.0271(5) 0.0008(4) -0.0004(4) 0.0002(5)
C4 0.0349(6) 0.0231(5) 0.0283(5) 0.0023(4) 0.0026(5) 0.0052(5)
C5 0.0456(7) 0.0370(6) 0.0284(6) 0.0001(5) 0.0047(5) 0.0028(6)
C6 0.0581(9) 0.0476(8) 0.0314(7) 0.0018(6) 0.0127(6) 0.0078(7)
C7 0.0465(8) 0.0462(8) 0.0447(7) 0.0084(6) 0.0218(7) 0.0060(6)
C8 0.0346(7) 0.0348(6) 0.0490(7) 0.0066(6) 0.0125(6) 0.0026(6)
C9 0.0304(6) 0.0249(5) 0.0350(6) 0.0043(5) 0.0052(5) 0.0040(5)
C10 0.0247(6) 0.0312(6) 0.0378(6) 0.0012(5) -0.0002(5) -0.0010(5)
C11 0.0272(6) 0.0321(6) 0.0283(6) -0.0001(5) -0.0019(4) 0.0013(5)
C12 0.0271(6) 0.0287(6) 0.0237(5) 0.0025(5) -0.0006(5) 0.0023(5)
C13 0.0279(6) 0.0247(5) 0.0266(5) 0.0030(4) -0.0016(4) 0.0020(5)
C14 0.0273(6) 0.0335(6) 0.0320(6) -0.0010(5) -0.0023(5) 0.0032(5)
C15 0.0291(6) 0.0346(6) 0.0276(5) 0.0017(5) -0.0016(5) 0.0105(5)
C16 0.0497(7) 0.0297(6) 0.0326(6) 0.0038(5) 0.0064(6) 0.0107(6)
C17 0.0721(10) 0.0302(6) 0.0388(7) 0.0008(5) 0.0023(7) 0.0096(7)
C18 0.0720(10) 0.0439(7) 0.0327(6) -0.0047(6) 0.0037(7) 0.0223(8)
C19 0.0481(8) 0.0640(10) 0.0393(7) -0.0049(7) 0.0133(6) 0.0109(7)
C20 0.0337(7) 0.0523(8) 0.0403(7) -0.0049(6) 0.0063(6) 0.0027(6)
C21 0.0261(5) 0.0244(5) 0.0233(5) -0.0029(4) 0.0007(4) 0.0006(4)
C22 0.0250(6) 0.0363(7) 0.0786(11) 0.0103(7) -0.0098(7) -0.0050(6)
C23 0.0274(6) 0.0251(5) 0.0238(5) -0.0029(4) 0.0023(4) 0.0000(4)
C24 0.0284(6) 0.0321(6) 0.0269(5) -0.0031(5) 0.0001(4) 0.0026(5)
C25 0.0390(7) 0.0302(6) 0.0247(5) -0.0006(5) -0.0007(5) 0.0019(5)
C26 0.0362(6) 0.0284(5) 0.0272(5) -0.0048(5) 0.0072(5) -0.0041(5)
C27 0.0283(6) 0.0367(6) 0.0327(6) -0.0047(5) 0.0039(5) 0.0004(5)
C28 0.0299(6) 0.0328(6) 0.0266(5) -0.0013(5) -0.0007(5) 0.0029(5)
C29 0.0582(9) 0.0605(9) 0.0293(7) 0.0048(6) 0.0074(7) -0.0109(8)
C30 0.0306(6) 0.0252(5) 0.0290(6) 0.0003(5) 0.0003(5) -0.0009(5)
C31 0.0504(9) 0.0316(7) 0.0402(7) -0.0059(5) -0.0052(6) -0.0056(6)
N1 0.0276(5) 0.0254(5) 0.0221(4) -0.0017(4) 0.0013(4) 0.0006(4)
O1 0.0322(4) 0.0318(4) 0.0364(4) 0.0058(4) -0.0082(4) 0.0008(4)
O2 0.0238(4) 0.0275(4) 0.0473(5) 0.0043(4) -0.0032(4) -0.0016(3)
O3 0.0435(5) 0.0453(5) 0.0300(4) 0.0001(4) 0.0121(4) -0.0036(4)

loop_
_atom_type_symbol
_atom_type_description
_atom_type_scat_dispersion_real
_atom_type_scat_dispersion_imag
_atom_type_scat_source
C C 0.0181 0.0091 'International Tables Vol C Tables 4.2.6.8 and 6.1.1.4'
H H 0.0000 0.0000 'International Tables Vol C Tables 4.2.6.8 and 6.1.1.4'
N N 0.0311 0.0180 'International Tables Vol C Tables 4.2.6.8 and 6.1.1.4'
O O 0.0492 0.0322 'International Tables Vol C Tables 4.2.6.8 and 6.1.1.4'

loop_
_geom_angle_atom_site_label_1
_geom_angle_atom_site_label_2
_geom_angle_atom_site_label_3
_geom_angle
N1 C1 C2 109.34(8)
N1 C1 C21 107.81(8)
C2 C1 C21 112.45(8)
N1 C1 C12 108.20(8)
C2 C1 C12 106.45(8)
C21 C1 C12 112.49(9)
C3 C2 C11 118.70(10)
C3 C2 C1 122.91(10)
C11 C2 C1 117.92(9)
C2 C3 C4 121.23(11)
C2 C3 H3 120.4(7)
C4 C3 H3 118.4(7)
C5 C4 C3 121.89(11)
C5 C4 C9 118.63(11)
C3 C4 C9 119.48(10)
C6 C5 C4 120.12(13)
C6 C5 H5 120.7(8)
C4 C5 H5 119.1(8)
C5 C6 C7 121.06(12)
C5 C6 H6 115.4(9)
C7 C6 H6 123.6(9)
C8 C7 C6 120.45(12)
C8 C7 H7 117.8(10)
C6 C7 H7 121.7(10)
C7 C8 C9 120.12(13)
C7 C8 H8 115.9(8)
C9 C8 H8 124.0(8)
C10 C9 C4 118.38(10)
C10 C9 C8 122.03(12)
C4 C9 C8 119.60(11)
C11 C10 C9 120.95(11)
C11 C10 H10 119.1(8)
C9 C10 H10 119.9(8)
C10 C11 C2 121.22(10)
C10 C11 H11 121.0(8)
C2 C11 H11 117.8(8)
C13 C12 C1 115.28(9)
C13 C12 H12a 111.0(8)
C1 C12 H12a 109.1(8)
C13 C12 H12b 108.8(7)
C1 C12 H12b 106.7(7)
H12a C12 H12b 105.6(11)
C14 C13 C12 123.52(11)
C14 C13 H13 119.3(8)
C12 C13 H13 117.2(8)
C13 C14 C15 125.44(11)
C13 C14 H14 119.3(8)
C15 C14 H14 115.2(8)
C16 C15 C20 118.28(11)
C16 C15 C14 121.65(11)
C20 C15 C14 120.05(11)
C17 C16 C15 120.82(13)
C17 C16 H16 119.0(9)
C15 C16 H16 120.2(9)
C16 C17 C18 120.14(14)
C16 C17 H17 119.7(11)
C18 C17 H17 120.2(11)
C19 C18 C17 119.59(13)
C19 C18 H18 120.6(10)
C17 C18 H18 119.8(10)
C18 C19 C20 120.36(13)
C18 C19 H19 122.0(10)
C20 C19 H19 117.6(10)
C19 C20 C15 120.81(14)
C19 C20 H20 120.8(9)
C15 C20 H20 118.4(9)
O1 C21 O2 123.45(10)
O1 C21 C1 124.40(10)
O2 C21 C1 111.93(9)
O2 C22 H22a 112.8(11)
O2 C22 H22b 105.8(10)
H22a C22 H22b 114.9(14)
O2 C22 H22c 107.0(11)
H22a C22 H22c 106.5(15)
H22b C22 H22c 109.5(15)
C24 C23 C28 118.12(10)
C24 C23 N1 119.67(10)
C28 C23 N1 122.16(10)
C23 C24 C25 121.51(11)
C23 C24 H24 118.4(7)
C25 C24 H24 120.1(7)
C24 C25 C26 119.27(11)
C24 C25 H25 120.5(9)
C26 C25 H25 120.1(9)
O3 C26 C27 115.30(11)
O3 C26 C25 124.88(11)
C27 C26 C25 119.79(11)
C28 C27 C26 120.29(11)
C28 C27 H27 119.3(9)
C26 C27 H27 120.3(9)
C27 C28 C23 120.98(11)
C27 C28 H28 119.6(8)
C23 C28 H28 119.4(8)
O3 C29 H29a 112.8(10)
O3 C29 H29b 104.6(11)
H29a C29 H29b 110.2(14)
O3 C29 H29c 111.9(10)
H29a C29 H29c 107.1(14)
H29b C29 H29c 110.3(14)
N1 C30 C31 109.60(10)
N1 C30 H30a 108.5(7)
C31 C30 H30a 109.6(7)
N1 C30 H30b 112.4(8)
C31 C30 H30b 111.1(8)
H30a C30 H30b 105.5(10)
C30 C31 H31a 108.9(10)
C30 C31 H31b 112.2(9)
H31a C31 H31b 107.9(13)
C30 C31 H31c 112.4(10)
H31a C31 H31c 107.7(14)
H31b C31 H31c 107.5(13)
C23 N1 C30 112.34(8)
C23 N1 C1 115.96(8)
C30 N1 C1 115.93(8)
C21 O2 C22 116.17(9)
C26 O3 C29 117.83(11)

loop_
_geom_bond_atom_site_label_1
_geom_bond_atom_site_label_2
_geom_bond_distance
C1 N1 1.4853(13)
C1 C2 1.5268(15)
C1 C21 1.5437(15)
C1 C12 1.5564(15)
C2 C3 1.3687(15)
C2 C11 1.4254(16)
C3 C4 1.4212(16)
C3 H3 0.975(13)
C4 C5 1.4170(16)
C4 C9 1.4191(17)
C5 C6 1.3716(19)
C5 H5 1.027(15)
C6 C7 1.402(2)
C6 H6 0.981(15)
C7 C8 1.362(2)
C7 H7 0.968(17)
C8 C9 1.4215(17)
C8 H8 0.962(15)
C9 C10 1.4131(17)
C10 C11 1.3644(17)
C10 H10 0.984(16)
C11 H11 1.006(14)
C12 C13 1.4995(16)
C12 H12a 0.967(14)
C12 H12b 0.983(14)
C13 C14 1.3278(17)
C13 H13 0.973(15)
C14 C15 1.4718(16)
C14 H14 0.969(15)
C15 C16 1.3913(18)
C15 C20 1.3958(17)
C16 C17 1.3855(18)
C16 H16 0.980(16)
C17 C18 1.387(2)
C17 H17 1.010(19)
C18 C19 1.379(2)
C18 H18 0.982(17)
C19 C20 1.382(2)
C19 H19 0.952(17)
C20 H20 0.990(17)
C21 O1 1.2043(13)
C21 O2 1.3383(14)
C22 O2 1.4457(16)
C22 H22a 0.988(19)
C22 H22b 1.01(2)
C22 H22c 1.03(2)
C23 C24 1.3853(16)
C23 C28 1.3999(16)
C23 N1 1.4451(14)
C24 C25 1.3931(17)
C24 H24 0.982(14)
C25 C26 1.3935(18)
C25 H25 0.979(15)
C26 O3 1.3706(14)
C26 C27 1.3858(17)
C27 C28 1.3792(17)
C27 H27 0.986(16)
C28 H28 1.006(14)
C29 O3 1.4197(17)
C29 H29a 0.951(18)
C29 H29b 0.98(2)
C29 H29c 1.012(17)
C30 N1 1.4789(14)
C30 C31 1.5096(17)
C30 H30a 1.013(12)
C30 H30b 1.004(14)
C31 H31a 1.013(19)
C31 H31b 0.991(17)
C31 H31c 0.980(17)
